data_7217033
loop_
_publ_author_name
'Rajesh Goud, N.'
'Khan, Ronaq Ali'
'Nangia, Ashwini'

_publ_section_title
;
 Modulating the solubility of sulfacetamide by means of cocrystals
;
_journal_issue 26
_journal_name_full CrystEngComm
_journal_page_first 5859
_journal_paper_doi 10.1039/c4ce00103f
_journal_volume 16
_journal_year 2014
_chemical_formula_moiety 'C8 H10 N2 O3 S, C5 H4 N1'
_chemical_formula_sum 'C13 H14 N3 O3 S'
_chemical_formula_weight 292.33
_chemical_melting_point 486
_chemical_name_common sulfacetamide4,4'bipyridinecocrystal
_chemical_name_systematic N-4-aminophenylsulfonylacetamide4,4'bipyridine
_space_group_IT_number 14
_symmetry_cell_setting monoclinic
_symmetry_space_group_name_Hall '-P 2yn'
_symmetry_space_group_name_H-M 'P 1 21/n 1'
_atom_sites_solution_hydrogens geom
_atom_sites_solution_primary direct
_atom_sites_solution_secondary difmap
_audit_creation_method SHELXL-97
_cell_angle_alpha 90.00
_cell_angle_beta 116.510(10)
_cell_angle_gamma 90.00
_cell_formula_units_Z 4
_cell_length_a 11.6469(9)
_cell_length_b 10.4670(6)
_cell_length_c 12.4421(9)
_cell_measurement_reflns_used 1767
_cell_measurement_temperature 298(2)
_cell_measurement_theta_max 26.3138
_cell_measurement_theta_min 2.7524
_cell_volume 1357.3(2)
_computing_cell_refinement
;
CrysAlisPro, Agilent Technologies,
Version 1.171.35.19 (release 27-10-2011 CrysAlis171 .NET)
(compiled Oct 27 2011,15:02:11)
;
_computing_data_collection
;
CrysAlisPro, Agilent Technologies,
Version 1.171.35.19 (release 27-10-2011 CrysAlis171 .NET)
(compiled Oct 27 2011,15:02:11)
;
_computing_data_reduction
;
CrysAlisPro, Agilent Technologies,
Version 1.171.35.19 (release 27-10-2011 CrysAlis171 .NET)
(compiled Oct 27 2011,15:02:11)
;
_computing_molecular_graphics 'Bruker SHELXTL'
_computing_publication_material 'Bruker SHELXTL'
_computing_structure_refinement 'SHELXL-97 (Sheldrick, 1997)'
_computing_structure_solution 'SHELXS-97 (Sheldrick, 1990)'
_diffrn_ambient_temperature 298(2)
_diffrn_detector_area_resol_mean 16.3291
_diffrn_measured_fraction_theta_full 0.999
_diffrn_measured_fraction_theta_max 0.999
_diffrn_measurement_device_type 'Xcalibur, Eos, Gemini'
_diffrn_measurement_method '\w scans'
_diffrn_radiation_monochromator graphite
_diffrn_radiation_source 'fine-focus sealed tube'
_diffrn_radiation_type MoK\a
_diffrn_radiation_wavelength 0.71073
_diffrn_reflns_av_R_equivalents 0.0225
_diffrn_reflns_av_sigmaI/netI 0.0298
_diffrn_reflns_limit_h_max 13
_diffrn_reflns_limit_h_min -13
_diffrn_reflns_limit_k_max 10
_diffrn_reflns_limit_k_min -12
_diffrn_reflns_limit_l_max 7
_diffrn_reflns_limit_l_min -14
_diffrn_reflns_number 4882
_diffrn_reflns_theta_full 24.71
_diffrn_reflns_theta_max 24.71
_diffrn_reflns_theta_min 2.76
_exptl_absorpt_coefficient_mu 0.249
_exptl_absorpt_correction_T_max 0.9426
_exptl_absorpt_correction_T_min 0.8896
_exptl_absorpt_correction_type multi-scan
_exptl_absorpt_process_details
;
CrysAlisPro, Agilent Technologies,
Version 1.171.35.19 (release 27-10-2011 CrysAlis171 .NET)
(compiled Oct 27 2011,15:02:11)
Empirical absorption correction using spherical harmonics,
 implemented in SCALE3 ABSPACK scaling algorithm.
;
_exptl_crystal_colour Colorless
_exptl_crystal_density_diffrn 1.431
_exptl_crystal_density_method 'not measured'
_exptl_crystal_description Block
_exptl_crystal_F_000 612
_exptl_crystal_size_max 0.48
_exptl_crystal_size_mid 0.36
_exptl_crystal_size_min 0.24
_refine_diff_density_max 0.307
_refine_diff_density_min -0.313
_refine_diff_density_rms 0.043
_refine_ls_extinction_method none
_refine_ls_goodness_of_fit_ref 1.035
_refine_ls_hydrogen_treatment constr
_refine_ls_matrix_type full
_refine_ls_number_parameters 183
_refine_ls_number_reflns 2315
_refine_ls_number_restraints 0
_refine_ls_restrained_S_all 1.035
_refine_ls_R_factor_all 0.0501
_refine_ls_R_factor_gt 0.0404
_refine_ls_shift/su_max 0.003
_refine_ls_shift/su_mean 0.000
_refine_ls_structure_factor_coef Fsqd
_refine_ls_weighting_details 'calc w=1/[\s^2^(Fo^2^)+(0.0582P)^2^+0.3469P] where P=(Fo^2^+2Fc^2^)/3'
_refine_ls_weighting_scheme calc
_refine_ls_wR_factor_gt 0.1059
_refine_ls_wR_factor_ref 0.1131
_reflns_number_gt 1910
_reflns_number_total 2315
_reflns_threshold_expression >2sigma(I)
_cod_data_source_file c4ce00103f2.cif
_cod_data_source_block SACT-BPN
_cod_depositor_comments
;
The following automatic conversions were performed:

'_refine_ls_hydrogen_treatment' value 'Constr' changed to 'constr'
according to
/usr/data/users/saulius/crontab/automatic-downloads/current/RSC/lib/dictionaries/cif_core.dic
dictionary named 'cif_core.dic' version 2.4.2 from 2011-04-26.

Automatic conversion script
Id: cif_fix_values 2281 2013-09-26 08:29:07Z andrius 
;
_cod_original_cell_volume 1357.31(17)
_cod_database_code 7217033

loop_
_symmetry_equiv_pos_as_xyz
'x, y, z'
'-x+1/2, y+1/2, -z+1/2'
'-x, -y, -z'
'x-1/2, -y-1/2, z-1/2'

loop_
_atom_site_label
_atom_site_type_symbol
_atom_site_fract_x
_atom_site_fract_y
_atom_site_fract_z
_atom_site_U_iso_or_equiv
_atom_site_adp_type
_atom_site_occupancy
_atom_site_symmetry_multiplicity
_atom_site_calc_flag
_atom_site_refinement_flags
S1 S 0.33084(5) 0.48881(5) 0.14558(5) 0.0438(2) Uani 1 1 d .
N2 N 0.37906(17) 0.58102(16) 0.26566(16) 0.0429(5) Uani 1 1 d .
H2 H 0.3300 0.5883 0.3004 0.052 Uiso 1 1 calc R
O3 O 0.56306(16) 0.64838(16) 0.26481(16) 0.0579(5) Uani 1 1 d .
O1 O 0.33231(16) 0.56100(16) 0.04910(14) 0.0574(5) Uani 1 1 d .
C2 C 0.5371(2) 0.3661(2) 0.14526(19) 0.0404(5) Uani 1 1 d .
H2A H 0.5378 0.4297 0.0934 0.048 Uiso 1 1 calc R
C6 C 0.4420(2) 0.2713(2) 0.26228(19) 0.0430(5) Uani 1 1 d .
H6 H 0.3786 0.2709 0.2883 0.052 Uiso 1 1 calc R
C11 C 0.94685(19) 0.49664(18) 0.51692(18) 0.0348(5) Uani 1 1 d .
C1 C 0.4435(2) 0.36678(19) 0.18549(18) 0.0380(5) Uani 1 1 d .
C4 C 0.6299(2) 0.1772(2) 0.26129(19) 0.0416(5) Uani 1 1 d .
N3 N 0.75048(18) 0.47801(18) 0.58924(18) 0.0473(5) Uani 1 1 d .
C9 C 0.8573(2) 0.3995(2) 0.47725(19) 0.0441(6) Uani 1 1 d .
H9 H 0.8606 0.3377 0.4250 0.053 Uiso 1 1 calc R
O2 O 0.21207(15) 0.43861(17) 0.13398(16) 0.0602(5) Uani 1 1 d .
C3 C 0.6282(2) 0.2722(2) 0.1817(2) 0.0427(5) Uani 1 1 d .
H3 H 0.6896 0.2715 0.1532 0.051 Uiso 1 1 calc R
C7 C 0.4932(2) 0.6467(2) 0.3132(2) 0.0420(5) Uani 1 1 d .
N1 N 0.7239(2) 0.0872(2) 0.3009(2) 0.0605(6) Uani 1 1 d .
H1A H 0.6958 0.0188 0.3197 0.073 Uiso 1 1 d R
H1B H 0.7446 0.0701 0.2440 0.073 Uiso 1 1 d R
C5 C 0.5338(2) 0.1776(2) 0.29974(19) 0.0437(5) Uani 1 1 d .
H5 H 0.5323 0.1138 0.3511 0.052 Uiso 1 1 calc R
C13 C 0.9313(2) 0.5864(2) 0.5906(2) 0.0524(6) Uani 1 1 d .
H13 H 0.9866 0.6560 0.6178 0.063 Uiso 1 1 calc R
C10 C 0.7630(2) 0.3941(2) 0.5152(2) 0.0501(6) Uani 1 1 d .
H10 H 0.7043 0.3273 0.4872 0.060 Uiso 1 1 calc R
C8 C 0.5212(2) 0.7158(3) 0.4273(2) 0.0603(7) Uani 1 1 d .
H8A H 0.4563 0.7792 0.4125 0.090 Uiso 1 1 calc R
H8B H 0.6035 0.7565 0.4567 0.090 Uiso 1 1 calc R
H8C H 0.5217 0.6560 0.4861 0.090 Uiso 1 1 calc R
C12 C 0.8340(3) 0.5728(2) 0.6238(3) 0.0574(7) Uani 1 1 d .
H12 H 0.8266 0.6347 0.6739 0.069 Uiso 1 1 calc R

loop_
_atom_site_aniso_label
_atom_site_aniso_U_11
_atom_site_aniso_U_22
_atom_site_aniso_U_33
_atom_site_aniso_U_23
_atom_site_aniso_U_13
_atom_site_aniso_U_12
S1 0.0427(3) 0.0490(4) 0.0421(3) -0.0035(3) 0.0210(3) 0.0003(2)
N2 0.0438(10) 0.0454(11) 0.0500(11) -0.0062(9) 0.0303(9) 0.0000(8)
O3 0.0554(10) 0.0602(11) 0.0748(12) -0.0041(9) 0.0439(10) -0.0065(8)
O1 0.0708(11) 0.0601(10) 0.0440(9) 0.0084(8) 0.0279(8) 0.0112(9)
C2 0.0483(13) 0.0379(11) 0.0418(12) -0.0037(10) 0.0261(10) -0.0067(10)
C6 0.0454(12) 0.0519(13) 0.0396(12) -0.0069(10) 0.0260(10) -0.0063(11)
C11 0.0395(12) 0.0340(10) 0.0336(11) 0.0052(9) 0.0187(9) 0.0036(9)
C1 0.0437(12) 0.0385(11) 0.0361(11) -0.0059(9) 0.0215(10) -0.0053(10)
C4 0.0438(12) 0.0428(12) 0.0372(12) -0.0071(10) 0.0173(10) -0.0015(10)
N3 0.0430(11) 0.0519(11) 0.0552(12) -0.0031(10) 0.0293(9) -0.0001(9)
C9 0.0419(12) 0.0532(13) 0.0394(12) -0.0123(10) 0.0201(10) -0.0064(11)
O2 0.0417(9) 0.0727(11) 0.0657(11) -0.0130(9) 0.0235(8) -0.0073(8)
C3 0.0439(12) 0.0460(12) 0.0462(13) -0.0077(10) 0.0272(10) -0.0054(10)
C7 0.0419(12) 0.0372(12) 0.0507(13) 0.0006(10) 0.0240(11) 0.0037(10)
N1 0.0641(14) 0.0610(13) 0.0632(14) 0.0090(11) 0.0345(11) 0.0141(11)
C5 0.0531(14) 0.0439(12) 0.0367(12) 0.0018(10) 0.0224(11) -0.0049(11)
C13 0.0669(16) 0.0369(12) 0.0737(17) -0.0130(12) 0.0497(14) -0.0119(11)
C10 0.0415(13) 0.0609(15) 0.0495(14) -0.0087(12) 0.0218(11) -0.0108(11)
C8 0.0542(15) 0.0602(15) 0.0630(16) -0.0145(13) 0.0230(12) 0.0017(12)
C12 0.0714(17) 0.0466(14) 0.0778(18) -0.0164(13) 0.0545(15) -0.0062(12)

loop_
_atom_type_symbol
_atom_type_description
_atom_type_scat_dispersion_real
_atom_type_scat_dispersion_imag
_atom_type_scat_source
C C 0.0033 0.0016 'International Tables Vol C Tables 4.2.6.8 and 6.1.1.4'
H H 0.0000 0.0000 'International Tables Vol C Tables 4.2.6.8 and 6.1.1.4'
N N 0.0061 0.0033 'International Tables Vol C Tables 4.2.6.8 and 6.1.1.4'
O O 0.0106 0.0060 'International Tables Vol C Tables 4.2.6.8 and 6.1.1.4'
S S 0.1246 0.1234 'International Tables Vol C Tables 4.2.6.8 and 6.1.1.4'

loop_
_geom_angle_atom_site_label_1
_geom_angle_atom_site_label_2
_geom_angle_atom_site_label_3
_geom_angle
_geom_angle_site_symmetry_3
O1 S1 O2 119.08(11) .
O1 S1 N2 108.96(10) .
O2 S1 N2 103.28(10) .
O1 S1 C1 109.82(10) .
O2 S1 C1 109.44(10) .
N2 S1 C1 105.22(9) .
C7 N2 S1 123.68(15) .
C7 N2 H2 118.2 .
S1 N2 H2 118.2 .
C3 C2 C1 120.1(2) .
C3 C2 H2A 119.9 .
C1 C2 H2A 119.9 .
C5 C6 C1 120.1(2) .
C5 C6 H6 119.9 .
C1 C6 H6 119.9 .
C13 C11 C9 115.9(2) .
C13 C11 C11 122.1(2) 3_766
C9 C11 C11 121.9(2) 3_766
C2 C1 C6 119.8(2) .
C2 C1 S1 121.02(17) .
C6 C1 S1 119.10(16) .
N1 C4 C3 120.3(2) .
N1 C4 C5 121.0(2) .
C3 C4 C5 118.6(2) .
C12 N3 C10 115.5(2) .
C10 C9 C11 119.9(2) .
C10 C9 H9 120.1 .
C11 C9 H9 120.1 .
C2 C3 C4 120.7(2) .
C2 C3 H3 119.6 .
C4 C3 H3 119.6 .
O3 C7 N2 122.0(2) .
O3 C7 C8 123.8(2) .
N2 C7 C8 114.2(2) .
C4 N1 H1A 109.4 .
C4 N1 H1B 108.7 .
H1A N1 H1B 109.3 .
C6 C5 C4 120.5(2) .
C6 C5 H5 119.7 .
C4 C5 H5 119.7 .
C12 C13 C11 119.9(2) .
C12 C13 H13 120.0 .
C11 C13 H13 120.0 .
N3 C10 C9 124.2(2) .
N3 C10 H10 117.9 .
C9 C10 H10 117.9 .
C7 C8 H8A 109.5 .
C7 C8 H8B 109.5 .
H8A C8 H8B 109.5 .
C7 C8 H8C 109.5 .
H8A C8 H8C 109.5 .
H8B C8 H8C 109.5 .
N3 C12 C13 124.5(2) .
N3 C12 H12 117.7 .
C13 C12 H12 117.7 .

loop_
_geom_bond_atom_site_label_1
_geom_bond_atom_site_label_2
_geom_bond_distance
_geom_bond_site_symmetry_2
S1 O1 1.4249(17) .
S1 O2 1.4255(17) .
S1 N2 1.6522(18) .
S1 C1 1.737(2) .
N2 C7 1.374(3) .
N2 H2 0.8600 .
O3 C7 1.209(3) .
C2 C3 1.367(3) .
C2 C1 1.387(3) .
C2 H2A 0.9300 .
C6 C5 1.370(3) .
C6 C1 1.388(3) .
C6 H6 0.9300 .
C11 C13 1.380(3) .
C11 C9 1.381(3) .
C11 C11 1.477(4) 3_766
C4 N1 1.359(3) .
C4 C3 1.396(3) .
C4 C5 1.400(3) .
N3 C12 1.321(3) .
N3 C10 1.327(3) .
C9 C10 1.377(3) .
C9 H9 0.9300 .
C3 H3 0.9300 .
C7 C8 1.494(3) .
N1 H1A 0.8611 .
N1 H1B 0.8613 .
C5 H5 0.9300 .
C13 C12 1.376(3) .
C13 H13 0.9300 .
C10 H10 0.9300 .
C8 H8A 0.9600 .
C8 H8B 0.9600 .
C8 H8C 0.9600 .
C12 H12 0.9300 .
